data_7151095
loop_
_publ_author_name
'Murphy, Maureen'
'Lynch, Denis'
'Schaeffer, Marcel'
'Kissane, Marie'
'Chopra, Jay'
'O'brien, Elisabeth'
'Ford, Alan'
'Ferguson, George'
'Maguire, Anita R.'

_publ_section_title
;
 Investigation of the synthetic and mechanistic aspects of the highly
 stereoselective transformation of alpha-thioamides to
 alpha-thio-beta-chloroacrylamides.
;
_journal_issue 8
_journal_name_full 'Organic &amp; biomolecular chemistry'
_journal_page_first 1228
_journal_page_last 1241
_journal_paper_doi 10.1039/b618540a
_journal_volume 5
_journal_year 2007
_chemical_formula_moiety 'C17 H19 N O S'
_chemical_formula_sum 'C17 H19 N O S'
_chemical_formula_weight 285.40
_chemical_name_systematic ?
_space_group_IT_number 9
_symmetry_cell_setting monoclinic
_symmetry_space_group_name_Hall 'C -2yc'
_symmetry_space_group_name_H-M 'C 1 c 1'
_atom_sites_solution_hydrogens geom
_atom_sites_solution_primary direct
_atom_sites_solution_secondary difmap
_cell_angle_alpha 90.0
_cell_angle_beta 103.939(23)
_cell_angle_gamma 90.0
_cell_formula_units_Z 8
_cell_length_a 12.949(3)
_cell_length_b 13.3462(13)
_cell_length_c 18.932(4)
_cell_measurement_reflns_used 25
_cell_measurement_temperature 294
_cell_measurement_theta_max 14.00
_cell_measurement_theta_min 9.70
_cell_volume 3175.5(11)
_computing_cell_refinement 'SET4 & CELDIM (Enraf-Nonius, 1992)'
_computing_data_collection 'CAD4 (Enraf-Nonius, 1992)'
_computing_data_reduction 'DATRD2 in NRCVAX96 (Gabe et al., 1989)'
_computing_molecular_graphics 'ORTEP (Johnson, 1976), PLATON (Spek, 2003)'
_computing_publication_material 'SHELXL97 (Sheldrick, 1997)'
_computing_structure_refinement 'SHELXL97 (Sheldrick, 1997)'
_computing_structure_solution 'SHELXS97 (Sheldrick, 1997)'
_diffrn_ambient_temperature 294
_diffrn_measured_fraction_theta_full 1.000
_diffrn_measured_fraction_theta_max 1.000
_diffrn_measurement_device 'Nonius CAD-4 '
_diffrn_measurement_method 'Theta/2theta scan b/P/b '
_diffrn_radiation_monochromator graphite
_diffrn_radiation_source 'xray tube'
_diffrn_radiation_type 'Molybdenum K\a'
_diffrn_radiation_wavelength 0.71073
_diffrn_reflns_av_R_equivalents 0.0
_diffrn_reflns_av_sigmaI/netI 0.0638
_diffrn_reflns_limit_h_max 16
_diffrn_reflns_limit_h_min 0
_diffrn_reflns_limit_k_max 17
_diffrn_reflns_limit_k_min 0
_diffrn_reflns_limit_l_max 23
_diffrn_reflns_limit_l_min -24
_diffrn_reflns_number 3597
_diffrn_reflns_theta_full 26.91
_diffrn_reflns_theta_max 26.91
_diffrn_reflns_theta_min 2.21
_diffrn_standards_decay_% 1.0
_diffrn_standards_interval_time 120
_diffrn_standards_number 3
_exptl_absorpt_coefficient_mu 0.19
_exptl_absorpt_correction_type none
_exptl_crystal_density_diffrn 1.194
_exptl_crystal_F_000 1216
_exptl_crystal_size_max 0.40
_exptl_crystal_size_mid 0.40
_exptl_crystal_size_min 0.20
_refine_diff_density_max 0.132
_refine_diff_density_min -0.143
_refine_diff_density_rms 0.033
_refine_ls_abs_structure_details 'Flack H D (1983), Acta Cryst. A39, 876-881'
_refine_ls_abs_structure_Flack -0.08(9)
_refine_ls_extinction_coef 0.0016(2)
_refine_ls_extinction_expression Fc^*^=kFc[1+0.001xFc^2^\l^3^/sin(2\q)]^-1/4^
_refine_ls_extinction_method SHELXL
_refine_ls_goodness_of_fit_ref 1.004
_refine_ls_hydrogen_treatment constr
_refine_ls_matrix_type full
_refine_ls_number_parameters 366
_refine_ls_number_reflns 3597
_refine_ls_number_restraints 2
_refine_ls_restrained_S_all 1.004
_refine_ls_R_factor_all 0.1202
_refine_ls_R_factor_gt 0.0399
_refine_ls_shift/su_max 0.000
_refine_ls_shift/su_mean 0.000
_refine_ls_structure_factor_coef Fsqd
_refine_ls_weighting_details 'calc w=1/[\s^2^(Fo^2^)+(0.0349P)^2^+0.2470P] where P=(Fo^2^+2Fc^2^)/3'
_refine_ls_weighting_scheme calc
_refine_ls_wR_factor_gt 0.0731
_refine_ls_wR_factor_ref 0.0891
_reflns_number_gt 1969
_reflns_number_total 3597
_reflns_threshold_expression >2sigma(I)
_cod_data_source_file b618540a.txt
_cod_data_source_block 35-R*R*
_cod_depositor_comments
;
The following automatic conversions were performed:
'_symmetry_cell_setting' value 'Monoclinic' changed to 'monoclinic'
according to '/home/saulius/struct/CIF-dictionaries/cif_core.dic'
dictionary named 'cif_core.dic' version 2.4.1 from 2010-06-29.

Automatic conversion script
Id: cif_fix_enum 1527 2010-12-29 10:47:43Z saulius 
;
_cod_original_sg_symbol_H-M 'C c'
_cod_database_code 7151095

loop_
_symmetry_equiv_pos_as_xyz
'x, y, z'
'x, -y, z+1/2'
'x+1/2, y+1/2, z'
'x+1/2, -y+1/2, z+1/2'

loop_
_atom_site_label
_atom_site_type_symbol
_atom_site_fract_x
_atom_site_fract_y
_atom_site_fract_z
_atom_site_U_iso_or_equiv
_atom_site_adp_type
_atom_site_occupancy
_atom_site_symmetry_multiplicity
_atom_site_calc_flag
_atom_site_refinement_flags
_atom_site_disorder_assembly
_atom_site_disorder_group
S1A S 0.50003(9) 0.51476(8) 0.50000(7) 0.0701(4) Uani 1 1 d . . .
O1A O 0.7419(3) 0.5034(2) 0.58237(14) 0.0729(9) Uani 1 1 d . . .
N1A N 0.7672(2) 0.4366(2) 0.47880(15) 0.0478(8) Uani 1 1 d . . .
HN1A H 0.7457 0.4379 0.4270 0.057 Uiso 1 1 d R . .
C1A C 0.6201(3) 0.5490(3) 0.4708(2) 0.0501(10) Uani 1 1 d . . .
H1A H 0.6109 0.5326 0.4192 0.060 Uiso 1 1 calc R . .
C2A C 0.7155(3) 0.4940(3) 0.5156(2) 0.0451(10) Uani 1 1 d . . .
C3A C 0.8539(3) 0.3693(3) 0.5137(2) 0.0580(12) Uani 1 1 d . . .
H3A H 0.8641 0.3758 0.5665 0.070 Uiso 1 1 calc R . .
C4A C 0.6323(4) 0.6622(3) 0.4816(3) 0.0716(13) Uani 1 1 d . . .
H4AA H 0.6926 0.6848 0.4647 0.107 Uiso 1 1 calc R . .
H4AB H 0.6428 0.6778 0.5323 0.107 Uiso 1 1 calc R . .
H4AC H 0.5693 0.6951 0.4544 0.107 Uiso 1 1 calc R . .
C5A C 0.8218(4) 0.2615(3) 0.4931(3) 0.0932(17) Uani 1 1 d . . .
H5AA H 0.8775 0.2172 0.5174 0.140 Uiso 1 1 calc R . .
H5AB H 0.8103 0.2534 0.4415 0.140 Uiso 1 1 calc R . .
H5AC H 0.7575 0.2460 0.5076 0.140 Uiso 1 1 calc R . .
C11A C 0.4905(3) 0.3827(3) 0.4883(2) 0.0570(10) Uani 1 1 d . . .
C12A C 0.5253(4) 0.3321(3) 0.4351(2) 0.0668(12) Uani 1 1 d . . .
H12A H 0.5559 0.3670 0.4028 0.080 Uiso 1 1 calc R . .
C13A C 0.5146(4) 0.2295(4) 0.4299(3) 0.0840(15) Uani 1 1 d . . .
H13A H 0.5412 0.1949 0.3954 0.101 Uiso 1 1 calc R . .
C14A C 0.4656(5) 0.1784(4) 0.4747(4) 0.0920(18) Uani 1 1 d . . .
H14A H 0.4571 0.1093 0.4700 0.110 Uiso 1 1 calc R . .
C15A C 0.4293(5) 0.2281(5) 0.5260(3) 0.0937(19) Uani 1 1 d . . .
H15A H 0.3958 0.1925 0.5564 0.112 Uiso 1 1 calc R . .
C16A C 0.4410(4) 0.3310(4) 0.5343(2) 0.0751(14) Uani 1 1 d . . .
H16A H 0.4161 0.3645 0.5700 0.090 Uiso 1 1 calc R . .
C21A C 0.9577(3) 0.3962(3) 0.4953(2) 0.0555(11) Uani 1 1 d . . .
C22A C 0.9662(4) 0.4009(3) 0.4247(2) 0.0660(12) Uani 1 1 d . . .
H22A H 0.9065 0.3891 0.3870 0.079 Uiso 1 1 calc R . .
C23A C 1.0628(5) 0.4230(4) 0.4085(3) 0.0891(16) Uani 1 1 d . . .
H23A H 1.0673 0.4262 0.3602 0.107 Uiso 1 1 calc R . .
C24A C 1.1516(5) 0.4401(4) 0.4636(4) 0.0990(17) Uani 1 1 d . . .
H24A H 1.2163 0.4554 0.4530 0.119 Uiso 1 1 calc R . .
C25A C 1.1442(4) 0.4345(4) 0.5335(3) 0.0976(18) Uani 1 1 d . . .
H25A H 1.2045 0.4455 0.5709 0.117 Uiso 1 1 calc R . .
C26A C 1.0484(4) 0.4128(4) 0.5503(2) 0.0760(14) Uani 1 1 d . . .
H26A H 1.0448 0.4093 0.5987 0.091 Uiso 1 1 calc R . .
S1B S 0.61169(11) 0.74732(10) 0.73475(8) 0.0756(4) Uani 1 1 d . . .
O1B O 0.6674(2) 0.5494(2) 0.82238(14) 0.0661(8) Uani 1 1 d . . .
N1B N 0.7095(3) 0.4792(3) 0.72537(16) 0.0581(10) Uani 1 1 d . . .
HN1B H 0.6942 0.4780 0.6741 0.070 Uiso 1 1 d R . .
C1B C 0.5905(3) 0.6192(3) 0.7047(2) 0.0558(11) Uani 1 1 d . . .
H1B H 0.6045 0.6128 0.6563 0.067 Uiso 1 1 calc R . .
C2B C 0.6605(3) 0.5459(3) 0.7563(2) 0.0483(10) Uani 1 1 d . . .
C3B C 0.7843(4) 0.4052(3) 0.7655(2) 0.0598(12) Uani 1 1 d . . .
H3B H 0.7899 0.4151 0.8175 0.072 Uiso 1 1 calc R . .
C4B C 0.4732(3) 0.5965(4) 0.6997(3) 0.0791(14) Uani 1 1 d . . .
H4BA H 0.4571 0.5297 0.6814 0.119 Uiso 1 1 calc R . .
H4BB H 0.4296 0.6435 0.6673 0.119 Uiso 1 1 calc R . .
H4BC H 0.4594 0.6019 0.7471 0.119 Uiso 1 1 calc R . .
C5B C 0.8937(4) 0.4249(4) 0.7510(3) 0.0755(14) Uani 1 1 d . . .
H5BA H 0.9450 0.3802 0.7800 0.113 Uiso 1 1 calc R . .
H5BB H 0.9144 0.4929 0.7635 0.113 Uiso 1 1 calc R . .
H5BC H 0.8906 0.4138 0.7004 0.113 Uiso 1 1 calc R . .
C11B C 0.7494(4) 0.7684(3) 0.7473(2) 0.0592(12) Uani 1 1 d . . .
C12B C 0.8142(4) 0.7175(4) 0.7116(3) 0.0797(15) Uani 1 1 d . . .
H12B H 0.7865 0.6666 0.6789 0.096 Uiso 1 1 calc R . .
C13B C 0.9206(5) 0.7424(5) 0.7246(3) 0.0897(16) Uani 1 1 d . . .
H13B H 0.9649 0.7078 0.7010 0.108 Uiso 1 1 calc R . .
C14B C 0.9607(5) 0.8176(6) 0.7718(4) 0.0999(19) Uani 1 1 d . . .
H14B H 1.0325 0.8337 0.7806 0.120 Uiso 1 1 calc R . .
C15B C 0.8975(6) 0.8690(5) 0.8060(3) 0.1019(19) Uani 1 1 d . . .
H15B H 0.9254 0.9215 0.8371 0.122 Uiso 1 1 calc R . .
C16B C 0.7927(5) 0.8441(4) 0.7951(3) 0.0798(14) Uani 1 1 d . . .
H16B H 0.7499 0.8783 0.8201 0.096 Uiso 1 1 calc R . .
C21B C 0.7482(3) 0.2987(4) 0.7463(2) 0.0585(12) Uani 1 1 d . . .
C22B C 0.7044(4) 0.2681(4) 0.6761(2) 0.0732(13) Uani 1 1 d . . .
H22B H 0.6927 0.3151 0.6388 0.088 Uiso 1 1 calc R . .
C23B C 0.6774(4) 0.1697(4) 0.6599(3) 0.0843(15) Uani 1 1 d . . .
H23B H 0.6476 0.1513 0.6120 0.101 Uiso 1 1 calc R . .
C24B C 0.6940(4) 0.0980(4) 0.7139(3) 0.0850(15) Uani 1 1 d . . .
H24B H 0.6758 0.0314 0.7029 0.102 Uiso 1 1 calc R . .
C25B C 0.7374(4) 0.1269(4) 0.7827(3) 0.0833(15) Uani 1 1 d . . .
H25B H 0.7492 0.0791 0.8195 0.100 Uiso 1 1 calc R . .
C26B C 0.7648(4) 0.2254(4) 0.8006(3) 0.0703(13) Uani 1 1 d . . .
H26B H 0.7944 0.2429 0.8488 0.084 Uiso 1 1 calc R . .

loop_
_atom_site_aniso_label
_atom_site_aniso_U_11
_atom_site_aniso_U_22
_atom_site_aniso_U_33
_atom_site_aniso_U_23
_atom_site_aniso_U_13
_atom_site_aniso_U_12
S1A 0.0630(7) 0.0644(7) 0.0914(8) 0.0000(7) 0.0355(7) 0.0110(7)
O1A 0.090(2) 0.088(2) 0.0403(16) -0.0062(14) 0.0144(14) 0.0353(18)
N1A 0.055(2) 0.053(2) 0.0365(17) -0.0010(16) 0.0131(16) 0.0142(18)
C1A 0.059(3) 0.044(2) 0.051(2) 0.0040(19) 0.019(2) 0.012(2)
C2A 0.059(3) 0.037(2) 0.040(2) 0.0008(17) 0.0142(19) 0.006(2)
C3A 0.068(3) 0.057(3) 0.050(2) 0.008(2) 0.016(2) 0.022(2)
C4A 0.075(3) 0.046(3) 0.092(3) 0.012(2) 0.017(3) 0.011(2)
C5A 0.095(4) 0.058(3) 0.139(5) 0.013(3) 0.053(4) 0.017(3)
C11A 0.047(2) 0.060(3) 0.062(3) 0.008(2) 0.010(2) -0.003(2)
C12A 0.063(3) 0.071(3) 0.067(3) -0.003(2) 0.017(2) -0.016(3)
C13A 0.087(4) 0.073(4) 0.085(4) -0.014(3) 0.009(3) -0.021(3)
C14A 0.089(4) 0.068(4) 0.100(5) 0.005(3) -0.014(4) -0.019(3)
C15A 0.090(4) 0.089(5) 0.091(4) 0.031(3) 0.001(3) -0.036(3)
C16A 0.068(3) 0.087(4) 0.072(3) 0.013(3) 0.021(3) 0.003(3)
C21A 0.063(3) 0.047(2) 0.055(3) -0.004(2) 0.012(2) 0.019(2)
C22A 0.063(3) 0.080(3) 0.055(3) 0.007(2) 0.015(2) 0.018(3)
C23A 0.078(4) 0.111(4) 0.086(4) 0.015(3) 0.035(3) 0.028(3)
C24A 0.069(4) 0.115(5) 0.115(5) 0.002(4) 0.027(4) 0.005(3)
C25A 0.062(4) 0.116(5) 0.105(5) -0.026(4) 0.003(3) 0.004(3)
C26A 0.079(4) 0.086(4) 0.058(3) -0.010(3) 0.006(3) 0.021(3)
S1B 0.0675(8) 0.0625(7) 0.1042(9) -0.0006(7) 0.0354(7) 0.0181(7)
O1B 0.079(2) 0.080(2) 0.0439(17) -0.0004(14) 0.0236(14) 0.0244(16)
N1B 0.071(2) 0.070(2) 0.0340(17) -0.0046(17) 0.0130(17) 0.029(2)
C1B 0.051(3) 0.064(3) 0.055(2) 0.001(2) 0.016(2) 0.013(2)
C2B 0.050(3) 0.056(3) 0.042(2) -0.003(2) 0.0159(19) 0.003(2)
C3B 0.065(3) 0.073(3) 0.041(2) -0.004(2) 0.011(2) 0.028(3)
C4B 0.051(3) 0.095(4) 0.089(3) 0.006(3) 0.012(3) 0.010(3)
C5B 0.064(3) 0.082(3) 0.076(3) -0.007(2) 0.008(2) 0.021(3)
C11B 0.067(3) 0.053(3) 0.059(3) 0.011(2) 0.018(2) 0.006(2)
C12B 0.067(4) 0.094(4) 0.086(4) 0.002(3) 0.033(3) -0.004(3)
C13B 0.080(4) 0.109(5) 0.092(4) 0.004(3) 0.044(3) 0.004(4)
C14B 0.072(4) 0.122(6) 0.106(5) 0.019(4) 0.022(4) -0.005(4)
C15B 0.102(5) 0.098(5) 0.096(4) -0.001(3) 0.005(4) -0.032(4)
C16B 0.088(4) 0.065(3) 0.086(4) 0.004(3) 0.019(3) 0.002(3)
C21B 0.049(3) 0.070(3) 0.056(3) 0.001(2) 0.012(2) 0.026(2)
C22B 0.076(3) 0.080(4) 0.059(3) -0.001(2) 0.008(2) 0.016(3)
C23B 0.070(4) 0.095(4) 0.078(4) -0.015(3) -0.002(3) 0.007(3)
C24B 0.069(4) 0.093(4) 0.091(4) -0.004(4) 0.015(3) -0.004(3)
C25B 0.080(4) 0.085(4) 0.091(4) 0.017(3) 0.033(3) 0.013(3)
C26B 0.068(3) 0.085(4) 0.058(3) 0.004(3) 0.016(2) 0.014(3)

loop_
_atom_type_symbol
_atom_type_description
_atom_type_scat_dispersion_real
_atom_type_scat_dispersion_imag
_atom_type_scat_source
C ? 0.002 0.002 'International Tables Vol. IV Table 2.2B'
H ? 0.000 0.000 'International Tables Vol. IV Table 2.2B'
N ? 0.004 0.003 'International Tables Vol. IV Table 2.2B'
O ? 0.008 0.006 'International Tables Vol. IV Table 2.2B'
S ? 0.110 0.124 'International Tables Vol. IV Table 2.2B'

loop_
_geom_angle_atom_site_label_1
_geom_angle_atom_site_label_2
_geom_angle_atom_site_label_3
_geom_angle
_geom_angle_site_symmetry_1
_geom_angle_site_symmetry_3
_geom_angle_publ_flag
C11A S1A C1A 104.4(2) . . ?
C2A N1A C3A 123.3(3) . . ?
C2A N1A HN1A 118.2 . . ?
C3A N1A HN1A 118.5 . . ?
C2A C1A C4A 111.2(4) . . ?
C2A C1A S1A 110.4(2) . . ?
C4A C1A S1A 106.0(3) . . ?
C2A C1A H1A 109.7 . . ?
C4A C1A H1A 109.7 . . ?
S1A C1A H1A 109.7 . . ?
O1A C2A N1A 123.3(4) . . ?
O1A C2A C1A 120.9(3) . . ?
N1A C2A C1A 115.9(3) . . ?
N1A C3A C21A 112.2(3) . . ?
N1A C3A C5A 109.4(4) . . ?
C21A C3A C5A 111.6(3) . . ?
N1A C3A H3A 107.8 . . ?
C21A C3A H3A 107.8 . . ?
C5A C3A H3A 107.8 . . ?
C1A C4A H4AA 109.5 . . ?
C1A C4A H4AB 109.5 . . ?
H4AA C4A H4AB 109.5 . . ?
C1A C4A H4AC 109.5 . . ?
H4AA C4A H4AC 109.5 . . ?
H4AB C4A H4AC 109.5 . . ?
C3A C5A H5AA 109.5 . . ?
C3A C5A H5AB 109.5 . . ?
H5AA C5A H5AB 109.5 . . ?
C3A C5A H5AC 109.5 . . ?
H5AA C5A H5AC 109.5 . . ?
H5AB C5A H5AC 109.5 . . ?
C12A C11A C16A 119.9(4) . . ?
C12A C11A S1A 123.6(3) . . ?
C16A C11A S1A 116.5(4) . . ?
C11A C12A C13A 119.7(4) . . ?
C11A C12A H12A 120.1 . . ?
C13A C12A H12A 120.1 . . ?
C14A C13A C12A 120.5(5) . . ?
C14A C13A H13A 119.7 . . ?
C12A C13A H13A 119.7 . . ?
C15A C14A C13A 119.9(5) . . ?
C15A C14A H14A 120.0 . . ?
C13A C14A H14A 120.0 . . ?
C14A C15A C16A 121.3(5) . . ?
C14A C15A H15A 119.4 . . ?
C16A C15A H15A 119.4 . . ?
C11A C16A C15A 118.6(5) . . ?
C11A C16A H16A 120.7 . . ?
C15A C16A H16A 120.7 . . ?
C22A C21A C26A 118.3(4) . . ?
C22A C21A C3A 121.4(4) . . ?
C26A C21A C3A 120.2(4) . . ?
C21A C22A C23A 120.9(5) . . ?
C21A C22A H22A 119.5 . . ?
C23A C22A H22A 119.5 . . ?
C24A C23A C22A 120.0(5) . . ?
C24A C23A H23A 120.0 . . ?
C22A C23A H23A 120.0 . . ?
C25A C24A C23A 119.5(5) . . ?
C25A C24A H24A 120.3 . . ?
C23A C24A H24A 120.3 . . ?
C24A C25A C26A 121.0(5) . . ?
C24A C25A H25A 119.5 . . ?
C26A C25A H25A 119.5 . . ?
C25A C26A C21A 120.3(5) . . ?
C25A C26A H26A 119.9 . . ?
C21A C26A H26A 119.9 . . ?
C11B S1B C1B 105.4(2) . . ?
C2B N1B C3B 124.0(3) . . ?
C2B N1B HN1B 117.9 . . ?
C3B N1B HN1B 118.1 . . ?
C2B C1B C4B 110.0(3) . . ?
C2B C1B S1B 112.7(3) . . ?
C4B C1B S1B 106.3(3) . . ?
C2B C1B H1B 109.3 . . ?
C4B C1B H1B 109.3 . . ?
S1B C1B H1B 109.3 . . ?
O1B C2B N1B 123.6(4) . . ?
O1B C2B C1B 121.1(3) . . ?
N1B C2B C1B 115.3(3) . . ?
N1B C3B C21B 112.5(4) . . ?
N1B C3B C5B 108.5(4) . . ?
C21B C3B C5B 111.4(3) . . ?
N1B C3B H3B 108.1 . . ?
C21B C3B H3B 108.1 . . ?
C5B C3B H3B 108.1 . . ?
C1B C4B H4BA 109.5 . . ?
C1B C4B H4BB 109.5 . . ?
H4BA C4B H4BB 109.5 . . ?
C1B C4B H4BC 109.5 . . ?
H4BA C4B H4BC 109.5 . . ?
H4BB C4B H4BC 109.5 . . ?
C3B C5B H5BA 109.5 . . ?
C3B C5B H5BB 109.5 . . ?
H5BA C5B H5BB 109.5 . . ?
C3B C5B H5BC 109.5 . . ?
H5BA C5B H5BC 109.5 . . ?
H5BB C5B H5BC 109.5 . . ?
C12B C11B C16B 118.9(5) . . ?
C12B C11B S1B 124.8(4) . . ?
C16B C11B S1B 116.3(4) . . ?
C11B C12B C13B 119.6(5) . . ?
C11B C12B H12B 120.2 . . ?
C13B C12B H12B 120.2 . . ?
C14B C13B C12B 120.1(6) . . ?
C14B C13B H13B 120.0 . . ?
C12B C13B H13B 120.0 . . ?
C15B C14B C13B 120.8(6) . . ?
C15B C14B H14B 119.6 . . ?
C13B C14B H14B 119.6 . . ?
C14B C15B C16B 120.0(6) . . ?
C14B C15B H15B 120.0 . . ?
C16B C15B H15B 120.0 . . ?
C15B C16B C11B 120.6(5) . . ?
C15B C16B H16B 119.7 . . ?
C11B C16B H16B 119.7 . . ?
C22B C21B C26B 117.3(5) . . ?
C22B C21B C3B 122.8(4) . . ?
C26B C21B C3B 119.8(4) . . ?
C23B C22B C21B 121.5(5) . . ?
C23B C22B H22B 119.3 . . ?
C21B C22B H22B 119.3 . . ?
C22B C23B C24B 120.8(5) . . ?
C22B C23B H23B 119.6 . . ?
C24B C23B H23B 119.6 . . ?
C25B C24B C23B 118.2(5) . . ?
C25B C24B H24B 120.9 . . ?
C23B C24B H24B 120.9 . . ?
C24B C25B C26B 122.2(5) . . ?
C24B C25B H25B 118.9 . . ?
C26B C25B H25B 118.9 . . ?
C25B C26B C21B 120.0(5) . . ?
C25B C26B H26B 120.0 . . ?
C21B C26B H26B 120.0 . . ?

loop_
_geom_bond_atom_site_label_1
_geom_bond_atom_site_label_2
_geom_bond_distance
_geom_bond_site_symmetry_2
_geom_bond_publ_flag
S1A C11A 1.777(4) . ?
S1A C1A 1.828(4) . ?
O1A C2A 1.234(4) . ?
N1A C2A 1.321(4) . ?
N1A C3A 1.465(5) . ?
N1A HN1A 0.9534 . ?
C1A C2A 1.510(6) . ?
C1A C4A 1.527(5) . ?
C1A H1A 0.9800 . ?
C3A C21A 1.511(6) . ?
C3A C5A 1.522(6) . ?
C3A H3A 0.9800 . ?
C4A H4AA 0.9600 . ?
C4A H4AB 0.9600 . ?
C4A H4AC 0.9600 . ?
C5A H5AA 0.9600 . ?
C5A H5AB 0.9600 . ?
C5A H5AC 0.9600 . ?
C11A C12A 1.376(6) . ?
C11A C16A 1.384(6) . ?
C12A C13A 1.377(6) . ?
C12A H12A 0.9300 . ?
C13A C14A 1.359(8) . ?
C13A H13A 0.9300 . ?
C14A C15A 1.352(7) . ?
C14A H14A 0.9300 . ?
C15A C16A 1.386(7) . ?
C15A H15A 0.9300 . ?
C16A H16A 0.9300 . ?
C21A C22A 1.368(6) . ?
C21A C26A 1.387(6) . ?
C22A C23A 1.390(6) . ?
C22A H22A 0.9300 . ?
C23A C24A 1.373(8) . ?
C23A H23A 0.9300 . ?
C24A C25A 1.351(8) . ?
C24A H24A 0.9300 . ?
C25A C26A 1.384(7) . ?
C25A H25A 0.9300 . ?
C26A H26A 0.9300 . ?
S1B C11B 1.763(5) . ?
S1B C1B 1.802(4) . ?
O1B C2B 1.232(4) . ?
N1B C2B 1.311(5) . ?
N1B C3B 1.462(5) . ?
N1B HN1B 0.9434 . ?
C1B C2B 1.519(6) . ?
C1B C4B 1.528(6) . ?
C1B H1B 0.9800 . ?
C3B C21B 1.514(6) . ?
C3B C5B 1.529(6) . ?
C3B H3B 0.9800 . ?
C4B H4BA 0.9600 . ?
C4B H4BB 0.9600 . ?
C4B H4BC 0.9600 . ?
C5B H5BA 0.9600 . ?
C5B H5BB 0.9600 . ?
C5B H5BC 0.9600 . ?
C11B C12B 1.378(6) . ?
C11B C16B 1.382(7) . ?
C12B C13B 1.380(7) . ?
C12B H12B 0.9300 . ?
C13B C14B 1.361(8) . ?
C13B H13B 0.9300 . ?
C14B C15B 1.346(8) . ?
C14B H14B 0.9300 . ?
C15B C16B 1.365(7) . ?
C15B H15B 0.9300 . ?
C16B H16B 0.9300 . ?
C21B C22B 1.375(6) . ?
C21B C26B 1.397(6) . ?
C22B C23B 1.374(6) . ?
C22B H22B 0.9300 . ?
C23B C24B 1.378(7) . ?
C23B H23B 0.9300 . ?
C24B C25B 1.346(7) . ?
C24B H24B 0.9300 . ?
C25B C26B 1.382(7) . ?
C25B H25B 0.9300 . ?
C26B H26B 0.9300 . ?

loop_
_geom_hbond_atom_site_label_D
_geom_hbond_atom_site_label_H
_geom_hbond_atom_site_label_A
_geom_hbond_distance_DH
_geom_hbond_distance_HA
_geom_hbond_distance_DA
_geom_hbond_angle_DHA
_geom_hbond_site_symmetry_A
N1A HN1A O1B 0.95 2.00 2.938(4) 166.4 2_564
N1B HN1B O1A 0.94 2.01 2.856(4) 148.8 .

loop_
_geom_torsion_atom_site_label_1
_geom_torsion_atom_site_label_2
_geom_torsion_atom_site_label_3
_geom_torsion_atom_site_label_4
_geom_torsion
_geom_torsion_site_symmetry_1
_geom_torsion_site_symmetry_2
_geom_torsion_site_symmetry_3
_geom_torsion_site_symmetry_4
_geom_torsion_publ_flag
C11A S1A C1A C2A -58.3(3) . . . . ?
C11A S1A C1A C4A -178.9(3) . . . . ?
C3A N1A C2A O1A 7.1(6) . . . . ?
C3A N1A C2A C1A -172.9(3) . . . . ?
C4A C1A C2A O1A 58.6(5) . . . . ?
S1A C1A C2A O1A -58.8(4) . . . . ?
C4A C1A C2A N1A -121.3(4) . . . . ?
S1A C1A C2A N1A 121.3(3) . . . . ?
C2A N1A C3A C21A -118.4(4) . . . . ?
C2A N1A C3A C5A 117.1(4) . . . . ?
C1A S1A C11A C12A -31.5(4) . . . . ?
C1A S1A C11A C16A 151.3(3) . . . . ?
C16A C11A C12A C13A -2.7(7) . . . . ?
S1A C11A C12A C13A -179.9(4) . . . . ?
C11A C12A C13A C14A 3.0(7) . . . . ?
C12A C13A C14A C15A -1.7(8) . . . . ?
C13A C14A C15A C16A 0.0(8) . . . . ?
C12A C11A C16A C15A 1.0(7) . . . . ?
S1A C11A C16A C15A 178.4(4) . . . . ?
C14A C15A C16A C11A 0.3(8) . . . . ?
N1A C3A C21A C22A -56.8(5) . . . . ?
C5A C3A C21A C22A 66.4(5) . . . . ?
N1A C3A C21A C26A 125.9(4) . . . . ?
C5A C3A C21A C26A -110.9(5) . . . . ?
C26A C21A C22A C23A -0.9(6) . . . . ?
C3A C21A C22A C23A -178.2(4) . . . . ?
C21A C22A C23A C24A 0.3(8) . . . . ?
C22A C23A C24A C25A 0.5(9) . . . . ?
C23A C24A C25A C26A -0.6(9) . . . . ?
C24A C25A C26A C21A 0.1(8) . . . . ?
C22A C21A C26A C25A 0.7(7) . . . . ?
C3A C21A C26A C25A 178.1(4) . . . . ?
C11B S1B C1B C2B 54.7(3) . . . . ?
C11B S1B C1B C4B 175.3(3) . . . . ?
C3B N1B C2B O1B -4.5(7) . . . . ?
C3B N1B C2B C1B 177.0(4) . . . . ?
C4B C1B C2B O1B -69.8(5) . . . . ?
S1B C1B C2B O1B 48.6(5) . . . . ?
C4B C1B C2B N1B 108.7(4) . . . . ?
S1B C1B C2B N1B -132.8(3) . . . . ?
C2B N1B C3B C21B 119.4(4) . . . . ?
C2B N1B C3B C5B -116.9(4) . . . . ?
C1B S1B C11B C12B 26.1(4) . . . . ?
C1B S1B C11B C16B -156.0(3) . . . . ?
C16B C11B C12B C13B 0.5(7) . . . . ?
S1B C11B C12B C13B 178.3(4) . . . . ?
C11B C12B C13B C14B -0.7(8) . . . . ?
C12B C13B C14B C15B -0.5(9) . . . . ?
C13B C14B C15B C16B 1.9(9) . . . . ?
C14B C15B C16B C11B -2.1(8) . . . . ?
C12B C11B C16B C15B 0.9(7) . . . . ?
S1B C11B C16B C15B -177.1(4) . . . . ?
N1B C3B C21B C22B 42.1(6) . . . . ?
C5B C3B C21B C22B -80.0(5) . . . . ?
N1B C3B C21B C26B -141.9(4) . . . . ?
C5B C3B C21B C26B 96.0(5) . . . . ?
C26B C21B C22B C23B 0.4(7) . . . . ?
C3B C21B C22B C23B 176.5(4) . . . . ?
C21B C22B C23B C24B -0.3(8) . . . . ?
C22B C23B C24B C25B 0.0(8) . . . . ?
C23B C24B C25B C26B 0.3(8) . . . . ?
C24B C25B C26B C21B -0.2(7) . . . . ?
C22B C21B C26B C25B -0.1(6) . . . . ?
C3B C21B C26B C25B -176.4(4) . . . . ?
